data_4339143
loop_
_publ_author_name
'Fedin, Matvey'
'Veber, Sergey'
'Gromov, Igor'
'Maryunina, Ksenia'
'Fokin, Sergey'
'Romanenko, Galina'
'Sagdeev, Renad'
'Ovcharenko, Victor'
'Bagryanskaya, Elena'

_publ_section_title
;
 Thermally induced spin transitions in nitroxide-copper(II)-nitroxide spin
 triads studied by EPR.
;
_journal_issue 26
_journal_name_full 'Inorganic chemistry'
_journal_page_first 11405
_journal_page_last 11415
_journal_paper_doi 10.1021/ic7014385
_journal_volume 46
_journal_year 2007
_chemical_formula_sum 'C23 H23 Cu F12 N4 O6'
_chemical_formula_weight 742.99
_chemical_name_systematic
; 
 ? 
;
_space_group_IT_number 15
_symmetry_cell_setting monoclinic
_symmetry_space_group_name_Hall '-C 2yc'
_symmetry_space_group_name_H-M 'C 1 2/c 1'
_atom_sites_solution_hydrogens geom
_atom_sites_solution_primary direct
_atom_sites_solution_secondary difmap
_audit_creation_method SHELXL-97
_cell_angle_alpha 90.00
_cell_angle_beta 126.0030(10)
_cell_angle_gamma 90.00
_cell_formula_units_Z 8
_cell_length_a 30.503(2)
_cell_length_b 9.6056(7)
_cell_length_c 25.8351(19)
_cell_measurement_reflns_used 5457
_cell_measurement_temperature 229(2)
_cell_measurement_theta_max 23.26
_cell_measurement_theta_min 2.28
_cell_volume 6123.8(8)
_computing_cell_refinement 'Bruker SMART'
_computing_data_collection 'Bruker SMART'
_computing_data_reduction 'Bruker SAINT'
_computing_molecular_graphics 'Bruker SHELXTL'
_computing_publication_material 'Bruker SHELXTL'
_computing_structure_refinement 'SHELXL-97 (Sheldrick, 1997)'
_computing_structure_solution 'SHELXS-97 (Sheldrick, 1990)'
_diffrn_ambient_temperature 229(2)
_diffrn_measured_fraction_theta_full 0.999
_diffrn_measured_fraction_theta_max 0.999
_diffrn_measurement_device_type 'CCD area detector'
_diffrn_measurement_method 'phi and omega scans'
_diffrn_radiation_monochromator graphite
_diffrn_radiation_source 'fine-focus sealed tube'
_diffrn_radiation_type MoK\a
_diffrn_radiation_wavelength 0.71073
_diffrn_reflns_av_R_equivalents 0.0843
_diffrn_reflns_av_sigmaI/netI 0.0592
_diffrn_reflns_limit_h_max 33
_diffrn_reflns_limit_h_min -25
_diffrn_reflns_limit_k_max 10
_diffrn_reflns_limit_k_min -10
_diffrn_reflns_limit_l_max 23
_diffrn_reflns_limit_l_min -28
_diffrn_reflns_number 12800
_diffrn_reflns_theta_full 23.28
_diffrn_reflns_theta_max 23.28
_diffrn_reflns_theta_min 1.66
_exptl_absorpt_coefficient_mu 0.830
_exptl_absorpt_correction_type none
_exptl_crystal_density_diffrn 1.612
_exptl_crystal_density_meas 0
_exptl_crystal_density_method 'not measured'
_exptl_crystal_F_000 2992
_refine_diff_density_max 0.586
_refine_diff_density_min -0.280
_refine_diff_density_rms 0.081
_refine_ls_extinction_coef 0.00000(8)
_refine_ls_extinction_expression Fc^*^=kFc[1+0.001xFc^2^\l^3^/sin(2\q)]^-1/4^
_refine_ls_extinction_method SHELXL
_refine_ls_goodness_of_fit_ref 0.941
_refine_ls_hydrogen_treatment mixed
_refine_ls_matrix_type full
_refine_ls_number_parameters 599
_refine_ls_number_reflns 4416
_refine_ls_number_restraints 0
_refine_ls_restrained_S_all 0.941
_refine_ls_R_factor_all 0.0573
_refine_ls_R_factor_gt 0.0489
_refine_ls_shift/su_max 1.121
_refine_ls_shift/su_mean 0.011
_refine_ls_structure_factor_coef Fsqd
_refine_ls_weighting_details 'calc w=1/[\s^2^(Fo^2^)+(0.1078P)^2^+0.0000P] where P=(Fo^2^+2Fc^2^)/3'
_refine_ls_weighting_scheme calc
_refine_ls_wR_factor_gt 0.1264
_refine_ls_wR_factor_ref 0.1372
_reflns_number_gt 3643
_reflns_number_total 4416
_reflns_threshold_expression >2sigma(I)
_cod_data_source_file ic7014385-file002.cif
_cod_data_source_block 229m
_cod_depositor_comments
;
The following automatic conversions were performed:

'_symmetry_cell_setting' value 'Monoclinic' changed to 'monoclinic'
according to
/usr/data/users/saulius/automatic-downloads/retrospective/ACS/lib/dictionaries/cif_core.dic
dictionary named 'cif_core.dic' version 2.4.2 from 2011-04-26.

Automatic conversion script
Id: cif_fix_values 2281 2013-09-26 08:29:07Z andrius 
;
_cod_original_cell_volume 6123.7(8)
_cod_original_sg_symbol_H-M C2/c
_cod_database_code 4339143

loop_
_symmetry_equiv_pos_as_xyz
'x, y, z'
'-x, y, -z+1/2'
'x+1/2, y+1/2, z'
'-x+1/2, y+1/2, -z+1/2'
'-x, -y, -z'
'x, -y, z-1/2'
'-x+1/2, -y+1/2, -z'
'x+1/2, -y+1/2, z-1/2'

loop_
_atom_site_label
_atom_site_type_symbol
_atom_site_fract_x
_atom_site_fract_y
_atom_site_fract_z
_atom_site_U_iso_or_equiv
_atom_site_adp_type
_atom_site_occupancy
_atom_site_symmetry_multiplicity
_atom_site_calc_flag
_atom_site_refinement_flags
Cu1 Cu 0.0000 0.0000 0.0000 0.0423(2) Uani 1 2 d S
O1 O -0.00901(9) -0.0994(3) -0.07590(11) 0.0603(6) Uani 1 1 d .
C1 C -0.0173(2) -0.2786(7) -0.1407(3) 0.0831(13) Uani 1 1 d .
F1 F -0.0391(7) -0.4172(18) -0.1655(7) 0.107(3) Uani 0.50 1 d P
F2 F 0.0325(10) -0.313(3) -0.1159(9) 0.110(7) Uani 0.50 1 d P
F3 F -0.0326(10) -0.177(3) -0.1865(10) 0.123(6) Uani 0.50 1 d P
F1A F -0.0409(10) -0.218(3) -0.1910(9) 0.145(9) Uani 0.50 1 d P
F2A F -0.0375(11) -0.380(2) -0.1600(11) 0.186(10) Uani 0.50 1 d P
F3A F 0.0353(10) -0.278(3) -0.1161(12) 0.130(8) Uani 0.50 1 d P
C2 C -0.02417(14) -0.2218(4) -0.09104(17) 0.0597(9) Uani 1 1 d .
C3 C -0.04513(16) -0.3082(5) -0.0681(2) 0.0665(10) Uani 1 1 d .
H3A H -0.0541(14) -0.399(4) -0.0839(18) 0.065(11) Uiso 1 1 d .
C4 C -0.05122(14) -0.2668(4) -0.0216(2) 0.0582(9) Uani 1 1 d .
C5 C -0.0758(2) -0.3690(5) -0.0006(3) 0.0839(14) Uani 1 1 d .
F4 F -0.0655(8) -0.4919(14) -0.0049(9) 0.106(6) Uani 0.50 1 d P
F5 F -0.1336(4) -0.3628(12) -0.0513(6) 0.136(4) Uani 0.50 1 d P
F6 F -0.0720(7) -0.3405(12) 0.0460(8) 0.137(5) Uani 0.50 1 d P
F4A F -0.0369(4) -0.3831(13) 0.0681(5) 0.123(4) Uani 0.50 1 d P
F5A F -0.0784(8) -0.5014(16) -0.0171(9) 0.102(5) Uani 0.50 1 d P
F6A F -0.1162(5) -0.3344(10) -0.0058(7) 0.110(4) Uani 0.50 1 d P
O2 O -0.03938(9) -0.1520(2) 0.00626(11) 0.0555(6) Uani 1 1 d .
Cu2 Cu 0.2500 0.2500 0.0000 0.0463(2) Uani 1 2 d S
O3 O 0.25728(9) 0.0923(2) -0.04256(10) 0.0493(5) Uani 1 1 d .
C6 C 0.2809(3) -0.1288(5) -0.0570(2) 0.0858(15) Uani 1 1 d .
F7 F 0.2639(8) -0.0879(12) -0.1100(4) 0.160(8) Uani 0.50 1 d P
F8 F 0.2694(4) -0.2431(11) -0.0450(6) 0.096(5) Uani 0.50 1 d P
F9 F 0.3377(2) -0.1665(7) -0.0326(4) 0.0855(16) Uani 0.50 1 d P
F7A F 0.2197(4) -0.1475(8) -0.1065(5) 0.132(3) Uani 0.50 1 d P
F8A F 0.2847(7) -0.2468(11) -0.0348(7) 0.159(7) Uani 0.50 1 d P
F9A F 0.2932(7) -0.1157(11) -0.0902(8) 0.149(6) Uani 0.50 1 d P
C7 C 0.28707(17) -0.0098(4) -0.01378(18) 0.0568(9) Uani 1 1 d .
C8 C 0.3236(2) -0.0281(5) 0.0510(2) 0.0743(13) Uani 1 1 d .
H8A H 0.3390(15) -0.097(4) 0.0632(18) 0.056(11) Uiso 1 1 d .
C9 C 0.33199(14) 0.0677(4) 0.09542(16) 0.0546(8) Uani 1 1 d .
C10 C 0.3734(2) 0.0365(6) 0.1664(2) 0.0812(13) Uani 1 1 d .
F10 F 0.3494(7) 0.006(3) 0.1922(8) 0.151(9) Uani 0.50 1 d P
F11 F 0.4082(7) -0.056(2) 0.1800(5) 0.119(5) Uani 0.50 1 d P
F12 F 0.4047(7) 0.1493(13) 0.1981(5) 0.120(5) Uani 0.50 1 d P
F10A F 0.3618(9) 0.082(3) 0.1999(7) 0.163(11) Uani 0.50 1 d P
F11A F 0.3810(10) -0.0991(16) 0.1765(6) 0.168(10) Uani 0.50 1 d P
F12A F 0.4176(6) 0.078(4) 0.1844(8) 0.211(9) Uani 0.50 1 d P
O4 O 0.30936(9) 0.1825(2) 0.08512(10) 0.0523(6) Uani 1 1 d .
O01 O 0.24719(12) 0.0042(3) 0.20337(14) 0.0795(8) Uani 1 1 d .
N1 N 0.19999(12) -0.0442(3) 0.17889(14) 0.0591(7) Uani 1 1 d .
C01 C 0.18018(15) -0.0806(4) 0.21853(16) 0.0587(9) Uani 1 1 d .
C011 C 0.1653(3) 0.0561(5) 0.2334(3) 0.0755(12) Uani 1 1 d .
H01A H 0.194(2) 0.126(5) 0.257(2) 0.095(15) Uiso 1 1 d .
H01B H 0.1538(17) 0.036(5) 0.265(2) 0.092(14) Uiso 1 1 d .
H01C H 0.1409(16) 0.090(4) 0.204(2) 0.057(13) Uiso 1 1 d .
C012 C 0.2242(2) -0.1545(6) 0.2797(2) 0.0789(12) Uani 1 1 d .
H01F H 0.2414(18) -0.236(5) 0.269(2) 0.091(15) Uiso 1 1 d .
H01D H 0.255(2) -0.106(5) 0.303(2) 0.088(15) Uiso 1 1 d .
H01E H 0.205(2) -0.167(5) 0.309(2) 0.116(16) Uiso 1 1 d .
C02 C 0.13108(14) -0.1720(4) 0.16997(16) 0.0550(9) Uani 1 1 d .
C021 C 0.0831(2) -0.1625(6) 0.1730(2) 0.0694(11) Uani 1 1 d .
H02A H 0.055(2) -0.223(6) 0.144(3) 0.106(18) Uiso 1 1 d .
H02B H 0.0704(16) -0.065(5) 0.1702(19) 0.075(12) Uiso 1 1 d .
H02C H 0.0938(14) -0.196(4) 0.213(2) 0.062(10) Uiso 1 1 d .
C022 C 0.1464(2) -0.3246(5) 0.1702(2) 0.0695(11) Uani 1 1 d .
H02D H 0.1191(16) -0.362(4) 0.1415(18) 0.052(11) Uiso 1 1 d .
H02E H 0.1515(14) -0.368(4) 0.2102(19) 0.063(10) Uiso 1 1 d .
H02F H 0.177(2) -0.340(5) 0.164(2) 0.109(16) Uiso 1 1 d .
N2 N 0.11739(11) -0.1112(3) 0.10889(13) 0.0511(7) Uani 1 1 d .
O02 O 0.07185(9) -0.1380(2) 0.05422(11) 0.0543(6) Uani 1 1 d .
C03 C 0.15995(13) -0.0505(4) 0.11603(16) 0.0486(8) Uani 1 1 d .
C04 C 0.16250(14) -0.0012(3) 0.06566(17) 0.0485(8) Uani 1 1 d .
C05 C 0.12456(16) -0.0210(4) 0.00095(18) 0.0544(9) Uani 1 1 d .
H05A H 0.0893(13) -0.076(4) -0.0231(15) 0.051(9) Uiso 1 1 d .
N3 N 0.14270(12) 0.0432(4) -0.02851(14) 0.0618(8) Uani 1 1 d .
C31 C 0.1160(2) 0.0500(8) -0.0965(2) 0.124(2) Uani 1 1 d .
C321 C 0.0682(4) 0.0900(12) -0.1340(5) 0.089(3) Uiso 0.50 1 d P
H32C H 0.0784 0.1877 -0.1318 0.17(16) Uiso 0.50 1 calc PR
H32A H 0.0771 0.1866 -0.1318 0.07(9) Uiso 0.50 1 d PR
C331 C 0.0420(6) 0.0775(16) -0.2064(6) 0.123(4) Uiso 0.50 1 d P
H33A H 0.0048 0.1059 -0.2304 0.19(6) Uiso 0.50 1 calc PR
H33B H 0.0440 -0.0173 -0.2166 0.027(13) Uiso 0.50 1 calc PR
H33C H 0.0611 0.1363 -0.2171 0.21(7) Uiso 0.50 1 calc PR
C322 C 0.1250(5) 0.0227(13) -0.1364(6) 0.101(3) Uiso 0.50 1 d P
H32B H 0.1598 0.0581 -0.1239 0.13(4) Uiso 0.50 1 calc PR
H32C H 0.0964 0.0552 -0.1790 0.8(6) Uiso 0.50 1 calc PR
C332 C 0.1249(7) -0.1211(16) -0.1306(8) 0.146(5) Uiso 0.50 1 d P
H33D H 0.1323 -0.1642 -0.1583 0.13(4) Uiso 0.50 1 calc PR
H33E H 0.0901 -0.1509 -0.1425 0.17(5) Uiso 0.50 1 calc PR
H33F H 0.1523 -0.1476 -0.0872 0.25(9) Uiso 0.50 1 calc PR
N4 N 0.19151(12) 0.1059(3) 0.01352(14) 0.0555(7) Uani 1 1 d .
C06 C 0.20344(14) 0.0792(4) 0.06981(18) 0.0536(8) Uani 1 1 d .
H06A H 0.2385(15) 0.109(4) 0.1125(17) 0.056(9) Uiso 1 1 d .

loop_
_atom_site_aniso_label
_atom_site_aniso_U_11
_atom_site_aniso_U_22
_atom_site_aniso_U_33
_atom_site_aniso_U_23
_atom_site_aniso_U_13
_atom_site_aniso_U_12
Cu1 0.0394(3) 0.0437(4) 0.0417(3) -0.0023(2) 0.0227(3) -0.0043(2)
O1 0.0530(14) 0.0589(17) 0.0585(14) 0.0079(12) 0.0270(12) 0.0000(12)
C1 0.088(4) 0.090(4) 0.073(3) -0.012(3) 0.048(3) -0.011(3)
F1 0.151(7) 0.082(7) 0.104(6) -0.060(6) 0.083(6) -0.048(6)
F2 0.128(14) 0.120(12) 0.108(9) 0.008(9) 0.083(9) 0.032(10)
F3 0.209(14) 0.102(10) 0.118(10) 0.023(6) 0.130(12) 0.030(8)
F1A 0.183(12) 0.15(2) 0.073(7) 0.022(8) 0.059(7) 0.033(12)
F2A 0.299(18) 0.155(17) 0.219(14) -0.145(11) 0.217(15) -0.129(13)
F3A 0.106(10) 0.149(16) 0.177(14) -0.076(11) 0.106(10) -0.033(9)
C2 0.0456(19) 0.062(3) 0.055(2) -0.0020(17) 0.0202(17) 0.0014(17)
C3 0.068(2) 0.053(2) 0.084(3) -0.012(2) 0.047(2) -0.0099(19)
C4 0.0461(19) 0.047(2) 0.082(3) 0.0041(19) 0.0380(19) 0.0045(15)
C5 0.106(4) 0.051(3) 0.129(5) 0.000(3) 0.089(4) -0.003(3)
F4 0.104(8) 0.051(8) 0.183(13) 0.043(8) 0.096(9) 0.023(7)
F5 0.064(5) 0.115(7) 0.222(11) 0.037(8) 0.080(7) -0.011(4)
F6 0.216(15) 0.107(9) 0.190(15) -0.043(10) 0.175(14) -0.064(12)
F4A 0.134(7) 0.121(8) 0.093(5) 0.024(5) 0.056(6) -0.038(6)
F5A 0.146(12) 0.057(7) 0.147(8) -0.041(6) 0.111(9) -0.043(6)
F6A 0.103(8) 0.074(5) 0.207(13) 0.025(8) 0.122(9) 0.013(6)
O2 0.0497(13) 0.0480(15) 0.0740(15) 0.0006(12) 0.0393(12) 0.0014(11)
Cu2 0.0531(4) 0.0429(4) 0.0516(4) -0.0017(2) 0.0356(3) 0.0063(2)
O3 0.0627(13) 0.0448(13) 0.0561(13) 0.0010(10) 0.0437(11) 0.0085(11)
C6 0.147(5) 0.063(3) 0.075(3) 0.013(2) 0.080(4) 0.035(3)
F7 0.297(17) 0.115(7) 0.060(4) 0.024(4) 0.100(7) 0.123(10)
F8 0.124(6) 0.085(8) 0.133(9) -0.056(7) 0.106(7) -0.065(6)
F9 0.092(4) 0.067(4) 0.121(5) -0.023(3) 0.075(4) 0.010(3)
F7A 0.153(7) 0.091(5) 0.124(6) -0.053(4) 0.065(6) 0.001(5)
F8A 0.300(17) 0.056(7) 0.103(7) 0.010(5) 0.107(9) 0.055(8)
F9A 0.281(17) 0.095(7) 0.227(15) -0.056(8) 0.236(15) -0.045(9)
C7 0.085(3) 0.047(2) 0.063(2) 0.0040(17) 0.058(2) 0.0110(18)
C8 0.108(4) 0.060(3) 0.073(3) 0.020(2) 0.063(3) 0.038(3)
C9 0.060(2) 0.058(2) 0.057(2) 0.0052(17) 0.0401(18) 0.0095(18)
C10 0.083(4) 0.089(4) 0.063(3) 0.009(3) 0.038(3) 0.024(3)
F10 0.107(6) 0.28(2) 0.083(9) 0.091(11) 0.065(7) 0.057(12)
F11 0.109(9) 0.135(11) 0.079(4) 0.009(7) 0.037(5) 0.083(8)
F12 0.119(10) 0.122(7) 0.063(4) -0.012(4) 0.023(5) 0.010(6)
F10A 0.20(2) 0.218(17) 0.055(4) -0.001(8) 0.062(8) 0.096(16)
F11A 0.23(2) 0.121(8) 0.071(5) 0.041(5) 0.042(10) 0.040(11)
F12A 0.085(8) 0.34(3) 0.106(10) 0.054(15) -0.001(6) -0.013(15)
O4 0.0558(13) 0.0512(14) 0.0549(13) -0.0018(11) 0.0353(11) 0.0043(11)
O01 0.0615(17) 0.089(2) 0.0735(18) -0.0040(14) 0.0314(15) -0.0189(14)
N1 0.0609(19) 0.0554(18) 0.0599(18) -0.0048(14) 0.0349(16) -0.0094(15)
C01 0.073(2) 0.055(2) 0.0469(18) 0.0034(16) 0.0345(18) 0.0003(18)
C011 0.096(4) 0.068(3) 0.058(3) -0.003(2) 0.043(3) 0.007(3)
C012 0.076(3) 0.081(3) 0.060(2) 0.006(2) 0.028(2) 0.004(3)
C02 0.066(2) 0.057(2) 0.0492(18) 0.0049(16) 0.0376(17) -0.0001(17)
C021 0.081(3) 0.082(3) 0.061(3) 0.013(2) 0.051(2) 0.001(3)
C022 0.084(3) 0.056(3) 0.066(3) -0.004(2) 0.043(3) -0.012(2)
N2 0.0570(17) 0.0516(17) 0.0502(16) -0.0031(12) 0.0345(15) -0.0082(13)
O02 0.0566(14) 0.0578(14) 0.0517(13) -0.0047(11) 0.0335(12) -0.0096(11)
C03 0.0522(19) 0.0433(19) 0.056(2) -0.0026(15) 0.0348(17) -0.0032(15)
C04 0.0518(19) 0.046(2) 0.058(2) -0.0039(14) 0.0381(18) -0.0009(14)
C05 0.061(2) 0.057(2) 0.061(2) -0.0087(17) 0.0445(19) -0.0103(17)
N3 0.0674(19) 0.074(2) 0.0646(18) -0.0154(16) 0.0500(17) -0.0184(17)
C31 0.116(4) 0.219(7) 0.056(3) -0.030(3) 0.060(3) -0.087(5)
N4 0.0606(18) 0.0602(19) 0.0635(18) -0.0096(14) 0.0464(15) -0.0094(14)
C06 0.053(2) 0.053(2) 0.064(2) -0.0057(17) 0.0393(19) -0.0053(17)

loop_
_atom_type_symbol
_atom_type_description
_atom_type_scat_dispersion_real
_atom_type_scat_dispersion_imag
_atom_type_scat_source
C C 0.0033 0.0016 'International Tables Vol C Tables 4.2.6.8 and 6.1.1.4'
H H 0.0000 0.0000 'International Tables Vol C Tables 4.2.6.8 and 6.1.1.4'
N N 0.0061 0.0033 'International Tables Vol C Tables 4.2.6.8 and 6.1.1.4'
O O 0.0106 0.0060 'International Tables Vol C Tables 4.2.6.8 and 6.1.1.4'
F F 0.0171 0.0103 'International Tables Vol C Tables 4.2.6.8 and 6.1.1.4'
Cu Cu 0.3201 1.2651 'International Tables Vol C Tables 4.2.6.8 and 6.1.1.4'

loop_
_geom_angle_atom_site_label_1
_geom_angle_atom_site_label_2
_geom_angle_atom_site_label_3
_geom_angle
_geom_angle_site_symmetry_1
_geom_angle_site_symmetry_3
O2 Cu1 O2 180.00(15) 5 .
O2 Cu1 O1 90.69(10) 5 .
O2 Cu1 O1 89.31(10) . .
O2 Cu1 O1 89.31(10) 5 5
O2 Cu1 O1 90.69(10) . 5
O1 Cu1 O1 180.00(12) . 5
O2 Cu1 O02 94.10(9) 5 .
O2 Cu1 O02 85.90(9) . .
O1 Cu1 O02 81.53(9) . .
O1 Cu1 O02 98.47(9) 5 .
O2 Cu1 O02 85.90(9) 5 5
O2 Cu1 O02 94.10(9) . 5
O1 Cu1 O02 98.47(9) . 5
O1 Cu1 O02 81.53(9) 5 5
O02 Cu1 O02 180.00(15) . 5
C2 O1 Cu1 124.0(2) . .
F2A C1 F1A 97(2) . .
F2A C1 F2 100(2) . .
F1A C1 F2 116.0(15) . .
F2A C1 F3A 114.4(18) . .
F1A C1 F3A 107.5(16) . .
F2 C1 F3A 15(2) . .
F2A C1 F3 114.7(16) . .
F1A C1 F3 18(2) . .
F2 C1 F3 108.0(14) . .
F3A C1 F3 96.4(16) . .
F2A C1 F1 6(2) . .
F1A C1 F1 98.0(15) . .
F2 C1 F1 94.8(15) . .
F3A C1 F1 108.7(16) . .
F3 C1 F1 115.5(14) . .
F2A C1 C2 112.5(13) . .
F1A C1 C2 116.5(12) . .
F2 C1 C2 112.2(10) . .
F3A C1 C2 108.7(12) . .
F3 C1 C2 108.8(10) . .
F1 C1 C2 116.6(9) . .
C1 F1A F2A 39.3(12) . .
C1 F2A F1A 43.8(14) . .
O1 C2 C3 128.2(4) . .
O1 C2 C1 113.4(4) . .
C3 C2 C1 118.5(4) . .
C4 C3 C2 122.4(4) . .
O2 C4 C3 128.1(4) . .
O2 C4 C5 113.6(4) . .
C3 C4 C5 118.3(4) . .
F6 C5 F6A 62.0(8) . .
F6 C5 F4 115.9(12) . .
F6A C5 F4 123.3(11) . .
F6 C5 F5A 120.4(11) . .
F6A C5 F5A 111.4(11) . .
F4 C5 F5A 14.8(17) . .
F6 C5 F4A 41.2(8) . .
F6A C5 F4A 102.2(10) . .
F4 C5 F4A 87.3(11) . .
F5A C5 F4A 99.0(10) . .
F6 C5 F5 104.7(10) . .
F6A C5 F5 43.0(7) . .
F4 C5 F5 101.2(11) . .
F5A C5 F5 86.5(11) . .
F4A C5 F5 142.6(8) . .
F6 C5 C4 116.4(6) . .
F6A C5 C4 118.0(6) . .
F4 C5 C4 112.1(10) . .
F5A C5 C4 116.8(9) . .
F4A C5 C4 106.1(6) . .
F5 C5 C4 104.1(6) . .
F6A F5 C5 55.1(8) . .
F4A F6 C5 85.2(13) . .
F4A F6 F6A 143.1(17) . .
C5 F6 F6A 60.3(8) . .
F6 F4A C5 53.6(9) . .
F5 F6A F6 139.1(14) . .
F5 F6A C5 81.9(11) . .
F6 F6A C5 57.7(6) . .
C4 O2 Cu1 126.4(2) . .
O3 Cu2 O3 180.00(11) . 7
O3 Cu2 O4 92.26(9) . .
O3 Cu2 O4 87.74(9) 7 .
O3 Cu2 O4 87.74(9) . 7
O3 Cu2 O4 92.26(9) 7 7
O4 Cu2 O4 180.0(3) . 7
O3 Cu2 N4 91.40(9) . 7
O3 Cu2 N4 88.60(9) 7 7
O4 Cu2 N4 94.42(10) . 7
O4 Cu2 N4 85.58(10) 7 7
O3 Cu2 N4 88.60(9) . .
O3 Cu2 N4 91.40(9) 7 .
O4 Cu2 N4 85.58(10) . .
O4 Cu2 N4 94.42(10) 7 .
N4 Cu2 N4 180.00(16) 7 .
C7 O3 Cu2 123.9(2) . .
F9A C6 F7 38.3(9) . .
F9A C6 F8A 118.1(10) . .
F7 C6 F8A 132.8(9) . .
F9A C6 F8 123.8(8) . .
F7 C6 F8 125.0(11) . .
F8A C6 F8 17.5(11) . .
F9A C6 F9 61.8(10) . .
F7 C6 F9 100.1(10) . .
F8A C6 F9 79.3(9) . .
F8 C6 F9 96.1(6) . .
F9A C6 F7A 99.5(9) . .
F7 C6 F7A 65.9(9) . .
F8A C6 F7A 90.9(10) . .
F8 C6 F7A 73.9(8) . .
F9 C6 F7A 149.7(5) . .
F9A C6 C7 121.2(7) . .
F7 C6 C7 111.7(6) . .
F8A C6 C7 113.9(7) . .
F8 C6 C7 114.1(6) . .
F9 C6 C7 104.8(5) . .
F7A C6 C7 105.3(4) . .
F9A F7 C6 65.1(10) . .
F9A F7 F7A 123.8(18) . .
C6 F7 F7A 67.3(9) . .
C6 F8 F7A 60.8(7) . .
F9A F9 C6 45.8(4) . .
F9A F9 F8A 79.6(6) . .
C6 F9 F8A 44.0(5) . .
F7 F7A C6 46.8(5) . .
F7 F7A F8 85.6(6) . .
C6 F7A F8 45.3(4) . .
C6 F8A F9 56.7(7) . .
F7 F9A C6 76.5(12) . .
F7 F9A F9 148.8(16) . .
C6 F9A F9 72.4(10) . .
O3 C7 C8 128.0(3) . .
O3 C7 C6 114.8(3) . .
C8 C7 C6 117.2(4) . .
C9 C8 C7 123.5(4) . .
O4 C9 C8 127.5(3) . .
O4 C9 C10 113.2(3) . .
C8 C9 C10 119.3(4) . .
F10A C10 F12A 110.0(15) . .
F10A C10 F11 127.8(10) . .
F12A C10 F11 63.7(13) . .
F10A C10 F10 37.2(11) . .
F12A C10 F10 136.6(11) . .
F11 C10 F10 109.7(11) . .
F10A C10 F11A 108.0(12) . .
F12A C10 F11A 102.7(14) . .
F11 C10 F11A 39.8(8) . .
F10 C10 F11A 76.0(11) . .
F10A C10 F12 71.0(12) . .
F12A C10 F12 43.5(16) . .
F11 C10 F12 102.4(10) . .
F10 C10 F12 106.6(11) . .
F11A C10 F12 133.5(9) . .
F10A C10 C9 114.3(9) . .
F12A C10 C9 110.3(8) . .
F11 C10 C9 115.9(6) . .
F10 C10 C9 110.4(9) . .
F11A C10 C9 110.9(7) . .
F12 C10 C9 111.1(7) . .
F10A F10 C10 65.4(17) . .
F10A F10 F11A 112(2) . .
C10 F10 F11A 53.2(8) . .
F11A F11 C10 73.4(13) . .
F11A F11 F12A 127.8(19) . .
C10 F11 F12A 55.9(8) . .
F12A F12 C10 60.0(15) . .
F12A F12 F10A 105(2) . .
C10 F12 F10A 49.4(8) . .
F10 F10A C10 77.4(16) . .
F10 F10A F12 134(2) . .
C10 F10A F12 59.6(10) . .
F11 F11A C10 66.8(14) . .
F11 F11A F10 110.5(19) . .
C10 F11A F10 50.8(8) . .
F12 F12A C10 77(2) . .
F12 F12A F11 128(3) . .
C10 F12A F11 60.4(11) . .
C9 O4 Cu2 124.2(2) . .
O01 N1 C03 125.2(3) . .
O01 N1 C01 122.4(3) . .
C03 N1 C01 111.7(3) . .
N1 C01 C011 105.8(3) . .
N1 C01 C012 110.8(3) . .
C011 C01 C012 110.8(4) . .
N1 C01 C02 99.5(3) . .
C011 C01 C02 114.1(4) . .
C012 C01 C02 114.9(3) . .
N2 C02 C021 110.6(3) . .
N2 C02 C022 105.9(3) . .
C021 C02 C022 111.0(4) . .
N2 C02 C01 99.9(3) . .
C021 C02 C01 115.5(3) . .
C022 C02 C01 113.1(3) . .
O02 N2 C03 124.7(3) . .
O02 N2 C02 121.9(3) . .
C03 N2 C02 112.4(3) . .
N2 O02 Cu1 126.69(19) . .
N2 C03 N1 107.8(3) . .
N2 C03 C04 126.1(3) . .
N1 C03 C04 126.1(3) . .
C05 C04 C06 104.0(3) . .
C05 C04 C03 127.1(3) . .
C06 C04 C03 128.9(3) . .
N3 C05 C04 107.2(3) . .
C05 N3 N4 112.1(3) . .
C05 N3 C31 126.4(3) . .
N4 N3 C31 121.5(3) . .
C321 C31 C322 98.6(8) . .
C321 C31 N3 121.8(7) . .
C322 C31 N3 139.6(9) . .
C321 C31 C332 108.5(8) . .
C322 C31 C332 44.9(7) . .
N3 C31 C332 112.5(7) . .
C31 C321 C331 116.9(9) . .
C31 C321 C322 40.6(5) . .
C331 C321 C322 76.4(8) . .
C31 C322 C332 96.1(12) . .
C31 C322 C321 40.8(5) . .
C332 C322 C321 106.1(11) . .
C322 C332 C31 39.1(7) . .
C06 N4 N3 105.1(3) . .
C06 N4 Cu2 121.6(2) . .
N3 N4 Cu2 133.2(2) . .
N4 C06 C04 111.6(3) . .

loop_
_geom_bond_atom_site_label_1
_geom_bond_atom_site_label_2
_geom_bond_distance
_geom_bond_site_symmetry_2
Cu1 O2 1.957(2) 5
Cu1 O2 1.957(2) .
Cu1 O1 2.049(3) .
Cu1 O1 2.049(3) 5
Cu1 O02 2.217(2) .
Cu1 O02 2.217(2) 5
O1 C2 1.239(4) .
C1 F2A 1.10(2) .
C1 F1A 1.202(19) .
C1 F2 1.30(2) .
C1 F3A 1.34(2) .
C1 F3 1.39(2) .
C1 F1 1.457(17) .
C1 C2 1.517(6) .
F1A F2A 1.72(4) .
C2 C3 1.377(6) .
C3 C4 1.376(6) .
C4 O2 1.249(4) .
C4 C5 1.519(6) .
C5 F6 1.170(11) .
C5 F6A 1.203(10) .
C5 F4 1.244(14) .
C5 F5A 1.329(15) .
C5 F4A 1.448(12) .
C5 F5 1.453(12) .
F5 F6A 1.001(13) .
F6 F4A 0.958(15) .
F6 F6A 1.222(16) .
Cu2 O3 1.959(2) .
Cu2 O3 1.959(2) 7
Cu2 O4 1.963(2) .
Cu2 O4 1.963(2) 7
Cu2 N4 2.440(3) 7
Cu2 N4 2.440(3) .
O3 C7 1.244(4) .
C6 F9A 1.128(9) .
C6 F7 1.209(10) .
C6 F8A 1.245(12) .
C6 F8 1.245(10) .
C6 F9 1.499(8) .
C6 F7A 1.531(10) .
C6 C7 1.531(5) .
F7 F9A 0.771(17) .
F7 F7A 1.515(17) .
F8 F7A 1.684(15) .
F9 F9A 1.386(17) .
F9 F8A 1.762(17) .
C7 C8 1.372(6) .
C8 C9 1.373(6) .
C9 O4 1.245(4) .
C9 C10 1.524(6) .
C10 F10A 1.193(14) .
C10 F12A 1.207(15) .
C10 F11 1.268(11) .
C10 F10 1.280(14) .
C10 F11A 1.322(14) .
C10 F12 1.356(15) .
F10 F10A 0.79(2) .
F10 F11A 1.60(2) .
F11 F11A 0.884(19) .
F11 F12A 1.31(3) .
F12 F12A 0.96(3) .
F12 F10A 1.49(3) .
O01 N1 1.272(4) .
N1 C03 1.342(4) .
N1 C01 1.505(4) .
C01 C011 1.511(6) .
C01 C012 1.520(6) .
C01 C02 1.543(5) .
C02 N2 1.494(4) .
C02 C021 1.513(5) .
C02 C022 1.537(6) .
N2 O02 1.298(4) .
N2 C03 1.334(4) .
C03 C04 1.429(5) .
C04 C05 1.377(5) .
C04 C06 1.418(5) .
C05 N3 1.327(5) .
N3 N4 1.363(4) .
N3 C31 1.438(5) .
C31 C321 1.245(10) .
C31 C322 1.241(12) .
C31 C332 1.959(18) .
C321 C331 1.548(16) .
C321 C322 1.885(15) .
C322 C332 1.390(16) .
N4 C06 1.300(5) .
